data_2212027
loop_
_publ_author_name
'Choi, Hong Dae'
'Seo, Pil Ja'
'Lee, Hee Kyung'
'Son, Byeng Wha'
'Lee, Uk'

_publ_section_title
;
 5,6-Methylenedioxy-3-methylsulfinyl-2-phenylbenzofuran
;
_journal_coeditor_code BI2125
_journal_issue 2
_journal_name_full 'Acta Crystallographica Section E'
_journal_page_first o519
_journal_page_last o520
_journal_paper_doi 10.1107/S1600536806055784
_journal_volume 63
_journal_year 2007
_chemical_formula_iupac 'C16 H12 O4 S'
_chemical_formula_moiety 'C16 H12 O4 S'
_chemical_formula_sum 'C16 H12 O4 S'
_chemical_formula_weight 300.32
_chemical_name_systematic
;
5,6-Methylenedioxy-3-methylsulfinyl-2-phenyl-1-benzofuran
;
_space_group_IT_number 14
_symmetry_cell_setting monoclinic
_symmetry_space_group_name_Hall '-P 2yn'
_symmetry_space_group_name_H-M 'P 1 21/n 1'
_atom_sites_solution_hydrogens geom
_atom_sites_solution_primary direct
_atom_sites_solution_secondary difmap
_audit_creation_method SHELXL97
_cell_angle_alpha 90.00
_cell_angle_beta 101.1960(10)
_cell_angle_gamma 90.00
_cell_formula_units_Z 4
_cell_length_a 7.4000(5)
_cell_length_b 15.7770(10)
_cell_length_c 11.3155(8)
_cell_measurement_reflns_used 4941
_cell_measurement_temperature 173(2)
_cell_measurement_theta_max 28.27
_cell_measurement_theta_min 2.46
_cell_volume 1295.94(15)
_computing_cell_refinement SMART
_computing_data_collection 'SMART (Bruker, 1997)'
_computing_data_reduction SAINT
_computing_molecular_graphics 'ORTEP-3 (Farrugia, 1997) and DIAMOND (Brandenburg, 1998)'
_computing_publication_material SHELXL97
_computing_structure_refinement 'SHELXL97 (Sheldrick, 1997)'
_computing_structure_solution 'SHELXS97 (Sheldrick, 1997)'
_diffrn_ambient_temperature 173(2)
_diffrn_measured_fraction_theta_full 0.997
_diffrn_measured_fraction_theta_max 0.997
_diffrn_measurement_device_type 'Bruker SMART CCD area-detector'
_diffrn_measurement_method '\f and \w'
_diffrn_radiation_monochromator graphite
_diffrn_radiation_source 'fine-focus sealed tube'
_diffrn_radiation_type MoK\a
_diffrn_radiation_wavelength 0.71073
_diffrn_reflns_av_R_equivalents 0.0354
_diffrn_reflns_av_sigmaI/netI 0.0247
_diffrn_reflns_limit_h_max 9
_diffrn_reflns_limit_h_min -8
_diffrn_reflns_limit_k_max 18
_diffrn_reflns_limit_k_min -20
_diffrn_reflns_limit_l_max 13
_diffrn_reflns_limit_l_min -14
_diffrn_reflns_number 7774
_diffrn_reflns_theta_full 26.99
_diffrn_reflns_theta_max 26.99
_diffrn_reflns_theta_min 2.24
_diffrn_standards_number 0
_exptl_absorpt_coefficient_mu 0.263
_exptl_absorpt_correction_type none
_exptl_crystal_colour colourless
_exptl_crystal_density_diffrn 1.539
_exptl_crystal_density_method 'not measured'
_exptl_crystal_description plate
_exptl_crystal_F_000 624
_exptl_crystal_size_max 0.51
_exptl_crystal_size_mid 0.32
_exptl_crystal_size_min 0.09
_refine_diff_density_max 1.138
_refine_diff_density_min -0.465
_refine_ls_extinction_method none
_refine_ls_goodness_of_fit_ref 1.098
_refine_ls_hydrogen_treatment constr
_refine_ls_matrix_type full
_refine_ls_number_parameters 190
_refine_ls_number_reflns 2833
_refine_ls_number_restraints 0
_refine_ls_restrained_S_all 1.098
_refine_ls_R_factor_all 0.0516
_refine_ls_R_factor_gt 0.0486
_refine_ls_shift/su_max 0.000
_refine_ls_shift/su_mean 0.000
_refine_ls_structure_factor_coef Fsqd
_refine_ls_weighting_details 'calc w = 1/[\s^2^(Fo^2^)+(0.0445P)^2^+1.6446P] where P=(Fo^2^+2Fc^2^)/3'
_refine_ls_weighting_scheme calc
_refine_ls_wR_factor_gt 0.1160
_refine_ls_wR_factor_ref 0.1178
_reflns_number_gt 2648
_reflns_number_total 2833
_reflns_threshold_expression I>2\s(I)
_cod_data_source_file bi2125.cif
_cod_data_source_block I
_cod_original_sg_symbol_H-M 'P 21/n'
_cod_database_code 2212027
_cod_database_fobs_code 2212027

loop_
_symmetry_equiv_pos_as_xyz
'x, y, z'
'-x+1/2, y+1/2, -z+1/2'
'-x, -y, -z'
'x-1/2, -y-1/2, z-1/2'

loop_
_atom_site_type_symbol
_atom_site_label
_atom_site_fract_x
_atom_site_fract_y
_atom_site_fract_z
_atom_site_U_iso_or_equiv
_atom_site_adp_type
_atom_site_calc_flag
_atom_site_refinement_flags
_atom_site_occupancy
S S 0.51198(7) 0.05257(3) 0.79213(4) 0.02243(15) Uani d . 1
O O1 0.1269(3) -0.24499(10) 0.53721(15) 0.0340(4) Uani d . 1
O O2 0.0136(2) -0.19707(10) 0.34281(14) 0.0308(4) Uani d . 1
O O3 0.25918(19) 0.08537(9) 0.45181(12) 0.0197(3) Uani d . 1
O O4 0.6019(2) -0.03175(11) 0.81984(15) 0.0337(4) Uani d . 1
C C1 0.3846(3) 0.04853(13) 0.64262(17) 0.0189(4) Uani d . 1
C C2 0.2978(3) -0.02611(13) 0.58253(17) 0.0186(4) Uani d . 1
C C3 0.2742(3) -0.11107(13) 0.61696(18) 0.0224(4) Uani d . 1
H H3 0.3221 -0.1314 0.6938 0.027 Uiso calc R 1
C C4 0.1749(3) -0.16124(13) 0.52780(19) 0.0222(4) Uani d . 1
C C5 0.0429(3) -0.27114(14) 0.4178(2) 0.0275(5) Uani d . 1
H H5A -0.0736 -0.2990 0.4188 0.033 Uiso calc R 1
H H5B 0.1226 -0.3107 0.3868 0.033 Uiso calc R 1
C C6 0.1052(3) -0.13228(13) 0.41076(18) 0.0216(4) Uani d . 1
C C7 0.1263(3) -0.05049(13) 0.37412(18) 0.0214(4) Uani d . 1
H H7 0.0802 -0.0311 0.2965 0.026 Uiso calc R 1
C C8 0.2239(3) 0.00058(12) 0.46547(17) 0.0189(4) Uani d . 1
C C9 0.3573(3) 0.11363(13) 0.56109(17) 0.0185(4) Uani d . 1
C C10 0.4055(3) 0.20388(13) 0.56394(18) 0.0192(4) Uani d . 1
C C11 0.3868(3) 0.24948(14) 0.45584(19) 0.0248(4) Uani d . 1
H H11 0.3446 0.2222 0.3828 0.030 Uiso calc R 1
C C12 0.4307(3) 0.33508(14) 0.4570(2) 0.0276(5) Uani d . 1
H H12 0.4150 0.3650 0.3850 0.033 Uiso calc R 1
C C13 0.4977(3) 0.37633(14) 0.5651(2) 0.0277(5) Uani d . 1
H H13 0.5305 0.4333 0.5654 0.033 Uiso calc R 1
C C14 0.5155(3) 0.33188(14) 0.6727(2) 0.0279(5) Uani d . 1
H H14 0.5597 0.3593 0.7453 0.034 Uiso calc R 1
C C15 0.4678(3) 0.24684(14) 0.67250(19) 0.0249(4) Uani d . 1
H H15 0.4773 0.2181 0.7452 0.030 Uiso calc R 1
C C16 0.3175(3) 0.05441(16) 0.8664(2) 0.0304(5) Uani d . 1
H H16A 0.3604 0.0568 0.9520 0.046 Uiso calc R 1
H H16B 0.2453 0.0041 0.8462 0.046 Uiso calc R 1
H H16C 0.2431 0.1033 0.8406 0.046 Uiso calc R 1

loop_
_atom_site_aniso_label
_atom_site_aniso_U_11
_atom_site_aniso_U_22
_atom_site_aniso_U_33
_atom_site_aniso_U_12
_atom_site_aniso_U_13
_atom_site_aniso_U_23
S 0.0230(3) 0.0241(3) 0.0179(3) 0.00025(19) -0.00176(18) 0.00207(19)
O1 0.0490(11) 0.0216(8) 0.0285(8) -0.0084(7) 0.0008(7) 0.0003(6)
O2 0.0393(9) 0.0225(8) 0.0276(8) -0.0063(7) -0.0011(7) -0.0043(6)
O3 0.0228(7) 0.0198(7) 0.0154(7) 0.0000(5) 0.0010(5) 0.0009(5)
O4 0.0358(9) 0.0346(9) 0.0278(8) 0.0133(7) -0.0005(7) 0.0060(7)
C1 0.0176(9) 0.0228(10) 0.0160(9) 0.0010(7) 0.0026(7) -0.0009(7)
C2 0.0172(9) 0.0215(10) 0.0171(9) 0.0027(7) 0.0034(7) -0.0014(7)
C3 0.0260(10) 0.0223(10) 0.0182(9) 0.0012(8) 0.0027(8) 0.0023(8)
C4 0.0235(10) 0.0183(10) 0.0256(10) 0.0005(8) 0.0067(8) 0.0007(8)
C5 0.0276(11) 0.0223(11) 0.0323(12) -0.0017(8) 0.0048(9) -0.0035(9)
C6 0.0183(9) 0.0250(10) 0.0212(10) 0.0000(8) 0.0032(7) -0.0054(8)
C7 0.0226(10) 0.0245(10) 0.0163(9) 0.0022(8) 0.0016(7) -0.0005(8)
C8 0.0189(9) 0.0187(9) 0.0191(9) 0.0025(7) 0.0038(7) 0.0008(7)
C9 0.0174(9) 0.0222(10) 0.0155(9) 0.0018(7) 0.0025(7) -0.0019(7)
C10 0.0160(9) 0.0204(10) 0.0212(10) 0.0018(7) 0.0041(7) 0.0021(7)
C11 0.0254(11) 0.0286(11) 0.0195(10) -0.0007(8) 0.0025(8) 0.0012(8)
C12 0.0278(11) 0.0280(11) 0.0270(11) -0.0008(9) 0.0055(9) 0.0091(9)
C13 0.0251(11) 0.0196(10) 0.0383(12) -0.0012(8) 0.0057(9) 0.0023(9)
C14 0.0288(11) 0.0251(11) 0.0282(11) -0.0007(9) 0.0014(9) -0.0049(9)
C15 0.0311(11) 0.0230(10) 0.0197(10) 0.0012(8) 0.0028(8) 0.0015(8)
C16 0.0346(12) 0.0372(13) 0.0201(10) 0.0061(10) 0.0072(9) 0.0005(9)

loop_
_atom_type_symbol
_atom_type_description
_atom_type_scat_dispersion_real
_atom_type_scat_dispersion_imag
_atom_type_scat_source
C C 0.0033 0.0016 'International Tables Vol C Tables 4.2.6.8 and 6.1.1.4'
H H 0.0000 0.0000 'International Tables Vol C Tables 4.2.6.8 and 6.1.1.4'
O O 0.0106 0.0060 'International Tables Vol C Tables 4.2.6.8 and 6.1.1.4'
S S 0.1246 0.1234 'International Tables Vol C Tables 4.2.6.8 and 6.1.1.4'

loop_
_geom_angle_atom_site_label_1
_geom_angle_atom_site_label_2
_geom_angle_atom_site_label_3
_geom_angle
O4 S C1 107.54(10)
O4 S C16 106.26(11)
C1 S C16 96.95(10)
C4 O1 C5 105.92(16)
C6 O2 C5 105.84(16)
C8 O3 C9 106.94(15)
C9 C1 C2 107.46(17)
C9 C1 S 126.75(16)
C2 C1 S 125.72(15)
C8 C2 C3 120.00(18)
C8 C2 C1 104.88(17)
C3 C2 C1 135.11(18)
C4 C3 C2 114.78(18)
C4 C3 H3 122.6
C2 C3 H3 122.6
C3 C4 O1 127.12(19)
C3 C4 C6 123.45(19)
O1 C4 C6 109.42(18)
O1 C5 O2 108.11(17)
O1 C5 H5A 110.1
O2 C5 H5A 110.1
O1 C5 H5B 110.1
O2 C5 H5B 110.1
H5A C5 H5B 108.4
C7 C6 O2 126.99(19)
C7 C6 C4 123.31(19)
O2 C6 C4 109.69(18)
C6 C7 C8 113.04(18)
C6 C7 H7 123.5
C8 C7 H7 123.5
O3 C8 C2 110.58(17)
O3 C8 C7 124.02(17)
C2 C8 C7 125.40(19)
C1 C9 O3 110.14(17)
C1 C9 C10 135.24(18)
O3 C9 C10 114.62(16)
C15 C10 C11 118.48(19)
C15 C10 C9 121.76(18)
C11 C10 C9 119.75(18)
C12 C11 C10 120.5(2)
C12 C11 H11 119.8
C10 C11 H11 119.8
C11 C12 C13 120.5(2)
C11 C12 H12 119.8
C13 C12 H12 119.8
C14 C13 C12 119.5(2)
C14 C13 H13 120.3
C12 C13 H13 120.3
C15 C14 C13 120.4(2)
C15 C14 H14 119.8
C13 C14 H14 119.8
C14 C15 C10 120.6(2)
C14 C15 H15 119.7
C10 C15 H15 119.7
S C16 H16A 109.5
S C16 H16B 109.5
H16A C16 H16B 109.5
S C16 H16C 109.5
H16A C16 H16C 109.5
H16B C16 H16C 109.5

loop_
_geom_bond_atom_site_label_1
_geom_bond_atom_site_label_2
_geom_bond_distance
S O4 1.4930(17)
S C1 1.771(2)
S C16 1.802(2)
O1 C4 1.378(3)
O1 C5 1.434(3)
O2 C6 1.376(2)
O2 C5 1.436(3)
O3 C8 1.377(2)
O3 C9 1.381(2)
C1 C9 1.369(3)
C1 C2 1.446(3)
C2 C8 1.396(3)
C2 C3 1.416(3)
C3 C4 1.377(3)
C3 H3 0.930
C4 C6 1.401(3)
C5 H5A 0.970
C5 H5B 0.970
C6 C7 1.373(3)
C7 C8 1.396(3)
C7 H7 0.930
C9 C10 1.467(3)
C10 C15 1.400(3)
C10 C11 1.403(3)
C11 C12 1.389(3)
C11 H11 0.930
C12 C13 1.389(3)
C12 H12 0.930
C13 C14 1.389(3)
C13 H13 0.930
C14 C15 1.387(3)
C14 H14 0.930
C15 H15 0.930
C16 H16A 0.960
C16 H16B 0.960
C16 H16C 0.960

loop_
_geom_torsion_atom_site_label_1
_geom_torsion_atom_site_label_2
_geom_torsion_atom_site_label_3
_geom_torsion_atom_site_label_4
_geom_torsion
O4 S C1 C9 -145.68(18)
C16 S C1 C9 104.8(2)
O4 S C1 C2 31.0(2)
C16 S C1 C2 -78.54(19)
C9 C1 C2 C8 0.5(2)
S C1 C2 C8 -176.75(15)
C9 C1 C2 C3 -178.5(2)
S C1 C2 C3 4.3(3)
C8 C2 C3 C4 -0.5(3)
C1 C2 C3 C4 178.3(2)
C2 C3 C4 O1 -178.0(2)
C2 C3 C4 C6 1.4(3)
C5 O1 C4 C3 -173.8(2)
C5 O1 C4 C6 6.7(2)
C4 O1 C5 O2 -10.1(2)
C6 O2 C5 O1 9.6(2)
C5 O2 C6 C7 175.4(2)
C5 O2 C6 C4 -5.5(2)
C3 C4 C6 C7 -1.2(3)
O1 C4 C6 C7 178.30(19)
C3 C4 C6 O2 179.69(19)
O1 C4 C6 O2 -0.8(2)
O2 C6 C7 C8 178.86(19)
C4 C6 C7 C8 -0.1(3)
C9 O3 C8 C2 0.2(2)
C9 O3 C8 C7 179.71(18)
C3 C2 C8 O3 178.75(17)
C1 C2 C8 O3 -0.4(2)
C3 C2 C8 C7 -0.8(3)
C1 C2 C8 C7 -179.92(19)
C6 C7 C8 O3 -178.43(18)
C6 C7 C8 C2 1.0(3)
C2 C1 C9 O3 -0.4(2)
S C1 C9 O3 176.79(14)
C2 C1 C9 C10 178.8(2)
S C1 C9 C10 -4.0(3)
C8 O3 C9 C1 0.1(2)
C8 O3 C9 C10 -179.25(16)
C1 C9 C10 C15 -13.5(4)
O3 C9 C10 C15 165.68(18)
C1 C9 C10 C11 167.5(2)
O3 C9 C10 C11 -13.4(3)
C15 C10 C11 C12 0.5(3)
C9 C10 C11 C12 179.58(19)
C10 C11 C12 C13 1.5(3)
C11 C12 C13 C14 -1.9(3)
C12 C13 C14 C15 0.4(3)
C13 C14 C15 C10 1.6(3)
C11 C10 C15 C14 -2.1(3)
C9 C10 C15 C14 178.9(2)

loop_
_cod_related_entry_id
_cod_related_entry_database
_cod_related_entry_code
1 ChemSpider 21125556
